data_1544150
loop_
_publ_author_name
'Liu, Yun-Lin'
'Kehr, Gerald'
'Daniliuc, Constantin G.'
'Erker, Gerhard'

_publ_section_title
;
 Geminal bis-borane formation by borane Lewis acid induced cyclopropyl
 rearrangement and its frustrated Lewis pair reaction with carbon dioxide.
;
_journal_issue 2
_journal_name_full 'Chemical science'
_journal_page_first 1097
_journal_page_last 1104
_journal_paper_doi 10.1039/c6sc03468c
_journal_volume 8
_journal_year 2017
_chemical_formula_sum 'C48 H41 B2 Cl2 F20 O2 P'
_chemical_formula_weight 1153.30
_space_group_crystal_system monoclinic
_space_group_IT_number 14
_space_group_name_Hall '-P 2yn'
_space_group_name_H-M_alt 'P 1 21/n 1'
_symmetry_space_group_name_Hall '-P 2yn'
_symmetry_space_group_name_H-M 'P 1 21/n 1'
_atom_sites_solution_hydrogens geom
_audit_update_record
;
2016-08-01 deposited with the CCDC.
2016-09-16 downloaded from the CCDC.
;
_cell_angle_alpha 90
_cell_angle_beta 91.787(7)
_cell_angle_gamma 90
_cell_formula_units_Z 4
_cell_length_a 13.061(2)
_cell_length_b 22.030(4)
_cell_length_c 18.545(4)
_cell_measurement_reflns_used 9949
_cell_measurement_temperature 100.(2)
_cell_measurement_theta_max 66.2369
_cell_measurement_theta_min 3.1158
_cell_volume 5333.4(17)
_computing_cell_refinement 'SAINT V8.34A (Bruker AXS Inc., 2013)'
_computing_data_collection 'APEX2 v.2014.5-0 (Bruker AXS Inc., 2014)'
_computing_data_reduction 'SAINT V8.34A (Bruker AXS Inc., 2013)'
_computing_molecular_graphics 'XP (Bruker AXS Inc., 2014)'
_computing_publication_material 'SHELXL2014 (Sheldrick, 2014)'
_computing_structure_refinement 'SHELXL2014 (Sheldrick, 2014)'
_computing_structure_solution 'SHELXL2014 (Sheldrick, 2014)'
_diffrn_ambient_temperature 100.(2)
_diffrn_detector_area_resol_mean 8.3333
_diffrn_measured_fraction_theta_full 0.998
_diffrn_measured_fraction_theta_max 0.998
_diffrn_measurement_device_type 'KappaCCD APEXII'
_diffrn_measurement_method 'phi / omega scans'
_diffrn_radiation_monochromator graphite
_diffrn_radiation_type CuK\a
_diffrn_radiation_wavelength 1.54178
_diffrn_reflns_av_R_equivalents 0.1129
_diffrn_reflns_av_unetI/netI 0.0943
_diffrn_reflns_limit_h_max 15
_diffrn_reflns_limit_h_min -15
_diffrn_reflns_limit_k_max 25
_diffrn_reflns_limit_k_min -26
_diffrn_reflns_limit_l_max 22
_diffrn_reflns_limit_l_min -22
_diffrn_reflns_number 74682
_diffrn_reflns_theta_full 66.59
_diffrn_reflns_theta_max 66.59
_diffrn_reflns_theta_min 3.94
_diffrn_source 'fine-focus sealed tube'
_diffrn_source_type 'fine-focus sealed tube'
_exptl_absorpt_coefficient_mu 2.351
_exptl_absorpt_correction_T_max 0.87
_exptl_absorpt_correction_T_min 0.59
_exptl_absorpt_correction_type multi-scan
_exptl_absorpt_process_details
;
Bruker AXS (2014). SADABS, Version 2014/2, Bruker AXS Inc., Madison, Wisconsin,
USA.
;
_exptl_crystal_colour colourless
_exptl_crystal_density_diffrn 1.436
_exptl_crystal_density_method 'not measured'
_exptl_crystal_description prism
_exptl_crystal_F_000 2336
_exptl_crystal_size_max 0.180
_exptl_crystal_size_mid 0.120
_exptl_crystal_size_min 0.060
_refine_diff_density_max 0.386
_refine_diff_density_min -0.540
_refine_ls_extinction_method none
_refine_ls_goodness_of_fit_ref 1.065
_refine_ls_hydrogen_treatment constr
_refine_ls_matrix_type full
_refine_ls_number_parameters 713
_refine_ls_number_reflns 9427
_refine_ls_number_restraints 61
_refine_ls_restrained_S_all 1.067
_refine_ls_R_factor_all 0.0796
_refine_ls_R_factor_gt 0.0604
_refine_ls_shift/su_max 0.001
_refine_ls_shift/su_mean 0.000
_refine_ls_structure_factor_coef Fsqd
_refine_ls_weighting_details 'w=1/[\s^2^(Fo^2^)+(0.0474P)^2^+6.2186P] where P=(Fo^2^+2Fc^2^)/3'
_refine_ls_weighting_scheme calc
_refine_ls_wR_factor_gt 0.1473
_refine_ls_wR_factor_ref 0.1585
_reflns_number_gt 7055
_reflns_number_total 9427
_reflns_threshold_expression 'I > 2\s(I)'
_cod_data_source_file c6sc03468c2.cif
_cod_data_source_block erk8235
_cod_depositor_comments
;Adding full bibliography for 1544149--1544156.cif.

 Adding full bibliography for 1544149--1544156.cif.
;
_cod_database_code 1544150

loop_
_space_group_symop_operation_xyz
'x, y, z'
'-x+1/2, y+1/2, -z+1/2'
'-x, -y, -z'
'x-1/2, -y-1/2, z-1/2'

loop_
_atom_site_type_symbol
_atom_site_label
_atom_site_fract_x
_atom_site_fract_y
_atom_site_fract_z
_atom_site_U_iso_or_equiv
_atom_site_adp_type
_atom_site_calc_flag
_atom_site_refinement_flags_adp
_atom_site_refinement_flags_occupancy
_atom_site_refinement_flags_posn
_atom_site_occupancy
_atom_site_disorder_assembly
_atom_site_disorder_group
B B1 0.4620(3) 0.70352(16) 0.30947(19) 0.0199(7) Uani d . . . 1.0 . .
C C1 0.4945(2) 0.75529(14) 0.36892(16) 0.0190(6) Uani d . . . 1.0 . .
H H1 0.4475 0.7524 0.4103 0.023 Uiso calc U . R 1.0 . .
O O1 0.54187(15) 0.71508(9) 0.24521(11) 0.0189(4) Uani d . . . 1.0 . .
P P1 0.67815(6) 0.77527(4) 0.16224(4) 0.02094(19) Uani d . . . 1.0 . .
B B2 0.4809(3) 0.82164(16) 0.33178(18) 0.0192(7) Uani d . . . 1.0 . .
C C2 0.6059(2) 0.74369(15) 0.39728(16) 0.0197(6) Uani d . . . 1.0 . .
H H2A 0.641 0.7182 0.3617 0.024 Uiso calc U . R 1.0 . .
H H2B 0.6423 0.7831 0.4 0.024 Uiso calc U . R 1.0 . .
O O2 0.54656(15) 0.81751(9) 0.25835(11) 0.0190(4) Uani d . . . 1.0 . .
C C3 0.6163(2) 0.71248(15) 0.47205(17) 0.0225(7) Uani d . . . 1.0 . .
H H3A 0.5867 0.7393 0.5089 0.027 Uiso calc U . R 1.0 . .
H H3B 0.5765 0.6742 0.4709 0.027 Uiso calc U . R 1.0 . .
C C4 0.7280(3) 0.69839(16) 0.49377(18) 0.0260(7) Uani d . . . 1.0 . .
H H4A 0.7694 0.7357 0.4888 0.031 Uiso calc U . R 1.0 . .
H H4B 0.7317 0.6861 0.5451 0.031 Uiso calc U . R 1.0 . .
C C5 0.5754(2) 0.76768(14) 0.23199(16) 0.0204(7) Uani d . . . 1.0 . .
C C11 0.7740(2) 0.64849(15) 0.44866(18) 0.0243(7) Uani d . . . 1.0 . .
C C12 0.8561(3) 0.65892(16) 0.40503(19) 0.0290(8) Uani d . . . 1.0 . .
H H12 0.8848 0.6985 0.4029 0.035 Uiso calc U . R 1.0 . .
C C13 0.8976(3) 0.61244(18) 0.3641(2) 0.0354(9) Uani d . . . 1.0 . .
H H13 0.9544 0.6204 0.3348 0.043 Uiso calc U . R 1.0 . .
C C14 0.8565(3) 0.55531(18) 0.3661(2) 0.0404(9) Uani d . . . 1.0 . .
H H14 0.8839 0.5237 0.3376 0.048 Uiso calc U . R 1.0 . .
C C15 0.7748(3) 0.54387(18) 0.4100(3) 0.0453(10) Uani d . . . 1.0 . .
H H15 0.7466 0.5042 0.412 0.054 Uiso calc U . R 1.0 . .
C C16 0.7339(3) 0.59015(17) 0.4509(2) 0.0387(9) Uani d . . . 1.0 . .
H H16 0.6778 0.5818 0.4807 0.046 Uiso calc U . R 1.0 . .
C C21 0.7272(2) 0.69728(15) 0.14103(17) 0.0242(7) Uani d . . . 1.0 . .
C C22 0.6464(3) 0.66143(16) 0.09714(19) 0.0293(8) Uani d . . . 1.0 . .
H H22A 0.6372 0.6797 0.0492 0.044 Uiso calc U . R 1.0 . .
H H22B 0.5813 0.6624 0.1219 0.044 Uiso calc U . R 1.0 . .
H H22C 0.6691 0.6193 0.0922 0.044 Uiso calc U . R 1.0 . .
C C23 0.7544(3) 0.66123(17) 0.21138(19) 0.0299(8) Uani d . . . 1.0 . .
H H23A 0.7006 0.6674 0.2463 0.045 Uiso calc U . R 1.0 . .
H H23B 0.82 0.6757 0.2319 0.045 Uiso calc U . R 1.0 . .
H H23C 0.7597 0.6179 0.2001 0.045 Uiso calc U . R 1.0 . .
C C24 0.8239(3) 0.70119(17) 0.0962(2) 0.0312(8) Uani d . . . 1.0 . .
H H24A 0.8451 0.6602 0.0824 0.047 Uiso calc U . R 1.0 . .
H H24B 0.8791 0.7206 0.1248 0.047 Uiso calc U . R 1.0 . .
H H24C 0.8092 0.7253 0.0526 0.047 Uiso calc U . R 1.0 . .
C C25 0.6067(3) 0.81176(16) 0.08330(17) 0.0245(7) Uani d . . . 1.0 . .
C C26 0.5026(2) 0.78020(16) 0.07075(17) 0.0247(7) Uani d . . . 1.0 . .
H H26A 0.4673 0.7775 0.1165 0.037 Uiso calc U . R 1.0 . .
H H26B 0.5134 0.7393 0.0517 0.037 Uiso calc U . R 1.0 . .
H H26C 0.4606 0.8037 0.0361 0.037 Uiso calc U . R 1.0 . .
C C27 0.6653(3) 0.80662(18) 0.01270(18) 0.0340(8) Uani d . . . 1.0 . .
H H27A 0.6754 0.7637 0.001 0.051 Uiso calc U . R 1.0 . .
H H27B 0.7321 0.8266 0.0188 0.051 Uiso calc U . R 1.0 . .
H H27C 0.6258 0.8263 -0.0265 0.051 Uiso calc U . R 1.0 . .
C C28 0.5857(3) 0.87948(16) 0.09966(19) 0.0316(8) Uani d . . . 1.0 . .
H H28A 0.5417 0.8967 0.0611 0.047 Uiso calc U . R 1.0 . .
H H28B 0.6507 0.9017 0.1025 0.047 Uiso calc U . R 1.0 . .
H H28C 0.5514 0.8829 0.1457 0.047 Uiso calc U . R 1.0 . .
C C29 0.7822(2) 0.82479(17) 0.20342(18) 0.0279(7) Uani d . . . 1.0 . .
C C30 0.8481(3) 0.78779(18) 0.2575(2) 0.0335(8) Uani d . . . 1.0 . .
H H30A 0.8859 0.7566 0.2317 0.05 Uiso calc U . R 1.0 . .
H H30B 0.8038 0.7684 0.2925 0.05 Uiso calc U . R 1.0 . .
H H30C 0.8967 0.8148 0.283 0.05 Uiso calc U . R 1.0 . .
C C31 0.7411(3) 0.87955(17) 0.2467(2) 0.0324(8) Uani d . . . 1.0 . .
H H31A 0.7052 0.8647 0.2888 0.049 Uiso calc U . R 1.0 . .
H H31B 0.6937 0.9032 0.2158 0.049 Uiso calc U . R 1.0 . .
H H31C 0.7985 0.9053 0.2627 0.049 Uiso calc U . R 1.0 . .
C C32 0.8489(3) 0.84966(18) 0.1428(2) 0.0352(8) Uani d . . . 1.0 . .
H H32A 0.9118 0.8673 0.1641 0.053 Uiso calc U . R 1.0 . .
H H32B 0.8108 0.8809 0.1157 0.053 Uiso calc U . R 1.0 . .
H H32C 0.8666 0.8165 0.1103 0.053 Uiso calc U . R 1.0 . .
C C41 0.4790(2) 0.63206(14) 0.33483(17) 0.0217(7) Uani d . . . 1.0 . .
C C42 0.4388(2) 0.61079(15) 0.39946(17) 0.0222(7) Uani d . . . 1.0 . .
F F42 0.39363(15) 0.65012(9) 0.44585(10) 0.0286(4) Uani d . . . 1.0 . .
C C43 0.4377(3) 0.55087(16) 0.42110(18) 0.0265(7) Uani d . . . 1.0 . .
F F43 0.39402(17) 0.53435(9) 0.48346(11) 0.0368(5) Uani d . . . 1.0 . .
C C44 0.4807(3) 0.50741(15) 0.37812(19) 0.0277(7) Uani d . . . 1.0 . .
F F44 0.47837(17) 0.44883(9) 0.39728(12) 0.0379(5) Uani d . . . 1.0 . .
C C45 0.5217(3) 0.52526(15) 0.31404(19) 0.0265(7) Uani d . . . 1.0 . .
F F45 0.56414(17) 0.48361(9) 0.27028(12) 0.0375(5) Uani d . . . 1.0 . .
C C46 0.5179(2) 0.58563(14) 0.29301(17) 0.0226(7) Uani d . . . 1.0 . .
F F46 0.55429(15) 0.59669(9) 0.22670(10) 0.0305(4) Uani d . . . 1.0 . .
C C51 0.3474(2) 0.70418(14) 0.27067(17) 0.0199(6) Uani d . . . 1.0 . .
C C52 0.3265(2) 0.68851(14) 0.19859(18) 0.0223(7) Uani d . . . 1.0 . .
F F52 0.40236(14) 0.67308(9) 0.15392(10) 0.0268(4) Uani d . . . 1.0 . .
C C53 0.2291(3) 0.68565(16) 0.16705(18) 0.0284(8) Uani d . . . 1.0 . .
F F53 0.21647(16) 0.67098(10) 0.09610(11) 0.0377(5) Uani d . . . 1.0 . .
C C54 0.1466(3) 0.69709(17) 0.2081(2) 0.0329(8) Uani d . . . 1.0 . .
F F54 0.05103(16) 0.69398(12) 0.17889(13) 0.0484(6) Uani d . . . 1.0 . .
C C55 0.1619(2) 0.71143(16) 0.2803(2) 0.0304(8) Uani d . . . 1.0 . .
F F55 0.08125(15) 0.72271(10) 0.32206(12) 0.0406(5) Uani d . . . 1.0 . .
C C56 0.2602(2) 0.71393(14) 0.30949(18) 0.0238(7) Uani d . . . 1.0 . .
F F56 0.26752(14) 0.72749(9) 0.38110(10) 0.0282(4) Uani d . . . 1.0 . .
C C61 0.5297(2) 0.88179(14) 0.37206(17) 0.0194(6) Uani d . . . 1.0 . .
C C62 0.5521(3) 0.88788(15) 0.44628(17) 0.0244(7) Uani d . . . 1.0 . .
F F62 0.53550(15) 0.84121(8) 0.49186(10) 0.0281(4) Uani d . . . 1.0 . .
C C63 0.5902(3) 0.94011(16) 0.47829(19) 0.0308(8) Uani d . . . 1.0 . .
F F63 0.60926(18) 0.94224(10) 0.55052(11) 0.0435(6) Uani d . . . 1.0 . .
C C64 0.6053(3) 0.99099(16) 0.4365(2) 0.0334(8) Uani d . . . 1.0 . .
F F64 0.64146(19) 1.04224(10) 0.46718(14) 0.0482(6) Uani d . . . 1.0 . .
C C65 0.5811(3) 0.98877(16) 0.3638(2) 0.0328(8) Uani d . . . 1.0 . .
F F65 0.59219(19) 1.03858(9) 0.32218(12) 0.0430(6) Uani d . . . 1.0 . .
C C66 0.5435(2) 0.93558(15) 0.33400(18) 0.0234(7) Uani d . . . 1.0 . .
F F66 0.51796(15) 0.93749(8) 0.26200(10) 0.0283(4) Uani d . . . 1.0 . .
C C71 0.3625(2) 0.84118(14) 0.30988(16) 0.0190(6) Uani d . . . 1.0 . .
C C72 0.3175(2) 0.84971(15) 0.24185(17) 0.0225(7) Uani d . . . 1.0 . .
F F72 0.37168(14) 0.84267(9) 0.18132(10) 0.0294(4) Uani d . . . 1.0 . .
C C73 0.2155(2) 0.86380(16) 0.22972(18) 0.0257(7) Uani d . . . 1.0 . .
F F73 0.17693(16) 0.87027(10) 0.16164(11) 0.0384(5) Uani d . . . 1.0 . .
C C74 0.1535(2) 0.87154(16) 0.2879(2) 0.0279(7) Uani d . . . 1.0 . .
F F74 0.05423(15) 0.88504(10) 0.27699(12) 0.0396(5) Uani d . . . 1.0 . .
C C75 0.1946(3) 0.86530(17) 0.35668(19) 0.0302(8) Uani d . . . 1.0 . .
F F75 0.13553(16) 0.87321(12) 0.41463(12) 0.0439(6) Uani d . . . 1.0 . .
C C76 0.2973(2) 0.85183(15) 0.36629(17) 0.0231(7) Uani d . . . 1.0 . .
F F76 0.33172(14) 0.84616(9) 0.43591(10) 0.0293(4) Uani d . . . 1.0 . .
C C91 0.9172(8) 0.9198(3) 0.4796(4) 0.056(2) Uani d U P D 0.73(2) A 1
H H91C 0.9927 0.9166 0.4841 0.067 Uiso calc U P R 0.73(2) A 1
H H91D 0.891 0.9263 0.5285 0.067 Uiso calc U P R 0.73(2) A 1
Cl Cl1 0.8687(3) 0.85248(14) 0.44589(12) 0.0710(16) Uani d U P D 0.73(2) A 1
Cl Cl2 0.8856(7) 0.9817(3) 0.4266(5) 0.136(3) Uani d U P D 0.73(2) A 1
C C91A 0.888(3) 0.9297(12) 0.4851(14) 0.091(9) Uani d U P D 0.27(2) A 2
H H91A 0.9544 0.9263 0.5121 0.109 Uiso calc U P R 0.27(2) A 2
H H91B 0.8359 0.9437 0.519 0.109 Uiso calc U P R 0.27(2) A 2
Cl Cl1A 0.8986(8) 0.9816(3) 0.4164(4) 0.044(3) Uani d U P D 0.27(2) A 2
Cl Cl2A 0.854(2) 0.8602(12) 0.4509(14) 0.208(13) Uani d U P D 0.27(2) A 2

loop_
_atom_site_aniso_label
_atom_site_aniso_U_11
_atom_site_aniso_U_22
_atom_site_aniso_U_33
_atom_site_aniso_U_12
_atom_site_aniso_U_13
_atom_site_aniso_U_23
B1 0.0163(16) 0.0203(18) 0.0233(18) -0.0019(14) 0.0016(13) 0.0022(14)
C1 0.0149(14) 0.0212(16) 0.0210(15) 0.0011(12) 0.0009(12) 0.0009(12)
O1 0.0182(10) 0.0164(11) 0.0222(11) -0.0009(8) 0.0004(8) -0.0022(8)
P1 0.0174(4) 0.0246(4) 0.0209(4) -0.0019(3) 0.0030(3) -0.0028(3)
B2 0.0164(16) 0.0220(19) 0.0192(17) -0.0013(14) 0.0003(13) 0.0004(14)
C2 0.0167(15) 0.0240(17) 0.0182(15) 0.0024(12) -0.0014(11) 0.0001(12)
O2 0.0181(10) 0.0179(11) 0.0211(11) 0.0003(8) 0.0022(8) 0.0023(9)
C3 0.0218(16) 0.0223(17) 0.0233(16) 0.0043(13) 0.0003(12) 0.0033(13)
C4 0.0264(17) 0.0252(18) 0.0261(17) 0.0012(14) -0.0056(13) 0.0011(14)
C5 0.0177(14) 0.0219(17) 0.0214(15) -0.0024(13) -0.0032(12) -0.0027(13)
C11 0.0205(15) 0.0210(17) 0.0311(17) 0.0028(13) -0.0053(13) 0.0050(14)
C12 0.0288(18) 0.0272(19) 0.0305(18) -0.0005(14) -0.0043(14) 0.0031(14)
C13 0.0312(19) 0.042(2) 0.033(2) 0.0063(17) 0.0021(15) 0.0051(16)
C14 0.040(2) 0.033(2) 0.049(2) 0.0096(17) 0.0056(18) -0.0030(18)
C15 0.040(2) 0.025(2) 0.071(3) 0.0023(17) 0.009(2) -0.0023(19)
C16 0.0305(19) 0.030(2) 0.056(2) 0.0049(16) 0.0111(17) 0.0039(18)
C21 0.0218(16) 0.0273(18) 0.0234(16) 0.0022(13) 0.0013(13) -0.0055(14)
C22 0.0278(17) 0.0304(19) 0.0297(18) 0.0002(15) 0.0012(14) -0.0072(15)
C23 0.0232(17) 0.0303(19) 0.0359(19) 0.0063(14) 0.0002(14) -0.0003(15)
C24 0.0244(17) 0.035(2) 0.0345(19) 0.0021(15) 0.0068(14) -0.0082(16)
C25 0.0264(17) 0.0282(18) 0.0191(15) 0.0007(14) 0.0031(13) 0.0037(13)
C26 0.0234(16) 0.0280(18) 0.0228(16) 0.0016(14) 0.0000(13) -0.0017(13)
C27 0.0347(19) 0.044(2) 0.0239(17) -0.0012(17) 0.0083(15) 0.0041(16)
C28 0.037(2) 0.030(2) 0.0287(18) -0.0005(16) 0.0041(15) 0.0049(15)
C29 0.0202(16) 0.036(2) 0.0274(17) -0.0062(14) 0.0048(13) -0.0092(15)
C30 0.0229(17) 0.041(2) 0.037(2) -0.0041(15) 0.0013(14) -0.0096(16)
C31 0.0260(17) 0.034(2) 0.037(2) -0.0088(15) 0.0056(15) -0.0125(16)
C32 0.0279(18) 0.042(2) 0.037(2) -0.0114(16) 0.0115(15) -0.0049(17)
C41 0.0182(15) 0.0196(16) 0.0273(16) -0.0035(12) -0.0002(12) 0.0019(13)
C42 0.0228(16) 0.0189(16) 0.0250(16) 0.0023(13) 0.0038(13) -0.0014(13)
F42 0.0312(10) 0.0240(10) 0.0312(10) 0.0008(8) 0.0099(8) 0.0027(8)
C43 0.0258(17) 0.0275(19) 0.0261(17) -0.0047(14) -0.0003(13) 0.0081(14)
F43 0.0445(12) 0.0296(11) 0.0366(11) -0.0068(9) 0.0066(9) 0.0108(9)
C44 0.0321(18) 0.0134(16) 0.0372(19) -0.0016(14) -0.0073(15) 0.0047(14)
F44 0.0485(13) 0.0161(10) 0.0487(13) -0.0020(9) -0.0043(10) 0.0045(9)
C45 0.0288(18) 0.0157(16) 0.0346(18) 0.0032(13) -0.0054(14) -0.0015(14)
F45 0.0463(13) 0.0208(10) 0.0455(12) 0.0071(9) 0.0011(10) -0.0056(9)
C46 0.0226(15) 0.0194(17) 0.0257(16) 0.0013(13) 0.0001(13) 0.0000(13)
F46 0.0368(11) 0.0251(10) 0.0299(10) 0.0033(8) 0.0078(8) -0.0028(8)
C51 0.0203(15) 0.0133(15) 0.0260(16) -0.0028(12) 0.0009(12) 0.0012(12)
C52 0.0202(15) 0.0167(16) 0.0301(17) -0.0018(12) 0.0005(13) 0.0019(13)
F52 0.0229(9) 0.0314(11) 0.0260(10) -0.0037(8) 0.0001(7) -0.0053(8)
C53 0.0273(17) 0.0254(18) 0.0320(18) -0.0015(14) -0.0093(14) -0.0040(14)
F53 0.0346(11) 0.0422(13) 0.0354(11) -0.0036(9) -0.0147(9) -0.0046(9)
C54 0.0175(16) 0.031(2) 0.050(2) -0.0018(14) -0.0070(15) 0.0013(17)
F54 0.0196(10) 0.0602(16) 0.0644(15) 0.0023(10) -0.0143(10) -0.0093(12)
C55 0.0164(15) 0.0276(19) 0.047(2) 0.0016(14) 0.0035(15) 0.0000(16)
F55 0.0185(10) 0.0487(14) 0.0551(13) -0.0027(9) 0.0095(9) -0.0035(11)
C56 0.0213(16) 0.0184(16) 0.0318(18) -0.0028(13) 0.0012(13) 0.0024(13)
F56 0.0215(9) 0.0364(11) 0.0270(10) 0.0008(8) 0.0055(7) 0.0023(8)
C61 0.0177(15) 0.0146(16) 0.0258(16) 0.0030(12) -0.0012(12) 0.0006(12)
C62 0.0262(17) 0.0215(17) 0.0254(17) 0.0060(13) -0.0004(13) -0.0026(13)
F62 0.0382(11) 0.0230(10) 0.0228(9) 0.0064(8) -0.0027(8) 0.0000(8)
C63 0.0326(18) 0.0302(19) 0.0292(18) 0.0040(15) -0.0064(15) -0.0110(15)
F63 0.0543(14) 0.0388(13) 0.0364(12) 0.0113(11) -0.0179(10) -0.0161(10)
C64 0.0314(19) 0.0232(19) 0.045(2) -0.0021(15) -0.0033(16) -0.0136(16)
F64 0.0481(14) 0.0285(12) 0.0676(16) -0.0102(10) -0.0049(11) -0.0217(11)
C65 0.035(2) 0.0200(18) 0.043(2) -0.0018(15) 0.0050(16) 0.0003(15)
F65 0.0566(14) 0.0211(11) 0.0520(13) -0.0101(10) 0.0122(11) 0.0020(10)
C66 0.0198(15) 0.0216(17) 0.0290(17) -0.0015(13) 0.0027(13) -0.0037(13)
F66 0.0353(11) 0.0230(10) 0.0269(10) 0.0005(8) 0.0048(8) 0.0030(8)
C71 0.0205(15) 0.0150(15) 0.0216(15) -0.0004(12) 0.0006(12) 0.0025(12)
C72 0.0250(16) 0.0212(17) 0.0215(16) 0.0022(13) 0.0049(13) -0.0003(13)
F72 0.0277(10) 0.0380(12) 0.0226(9) 0.0079(8) 0.0010(8) 0.0011(8)
C73 0.0213(16) 0.0280(18) 0.0274(17) 0.0024(14) -0.0075(13) 0.0000(14)
F73 0.0332(11) 0.0504(13) 0.0307(11) 0.0102(10) -0.0127(9) -0.0054(9)
C74 0.0149(15) 0.0269(18) 0.042(2) 0.0050(13) -0.0030(14) 0.0016(15)
F74 0.0175(10) 0.0485(13) 0.0525(13) 0.0067(9) -0.0032(9) 0.0018(10)
C75 0.0213(16) 0.037(2) 0.0326(18) 0.0030(15) 0.0115(14) -0.0014(15)
F75 0.0271(11) 0.0673(16) 0.0381(12) 0.0136(10) 0.0139(9) 0.0098(11)
C76 0.0227(16) 0.0234(17) 0.0231(16) 0.0024(13) -0.0026(13) 0.0026(13)
F76 0.0270(10) 0.0385(11) 0.0223(9) 0.0073(8) 0.0015(8) 0.0020(8)
C91 0.056(5) 0.046(4) 0.065(4) 0.008(3) 0.007(3) -0.015(3)
Cl1 0.108(2) 0.0586(19) 0.0454(19) -0.0472(13) -0.0108(10) 0.0089(9)
Cl2 0.121(4) 0.097(4) 0.188(6) -0.019(3) -0.032(4) 0.013(3)
C91A 0.097(12) 0.083(11) 0.093(11) 0.003(8) 0.004(8) 0.005(8)
Cl1A 0.055(4) 0.021(4) 0.053(5) 0.000(2) -0.017(2) 0.004(2)
Cl2A 0.203(16) 0.203(17) 0.218(18) 0.001(13) -0.006(12) 0.000(11)

loop_
_atom_type_symbol
_atom_type_description
_atom_type_scat_dispersion_real
_atom_type_scat_dispersion_imag
_atom_type_scat_source
C C 0.0181 0.0091 'International Tables Vol C Tables 4.2.6.8 and 6.1.1.4'
H H 0.0000 0.0000 'International Tables Vol C Tables 4.2.6.8 and 6.1.1.4'
B B 0.0090 0.0039 'International Tables Vol C Tables 4.2.6.8 and 6.1.1.4'
O O 0.0492 0.0322 'International Tables Vol C Tables 4.2.6.8 and 6.1.1.4'
F F 0.0727 0.0534 'International Tables Vol C Tables 4.2.6.8 and 6.1.1.4'
P P 0.2955 0.4335 'International Tables Vol C Tables 4.2.6.8 and 6.1.1.4'
Cl Cl 0.3639 0.7018 'International Tables Vol C Tables 4.2.6.8 and 6.1.1.4'

loop_
_geom_angle_atom_site_label_1
_geom_angle_atom_site_label_2
_geom_angle_atom_site_label_3
_geom_angle
O1 B1 C1 103.1(2)
O1 B1 C51 105.9(2)
C1 B1 C51 120.3(3)
O1 B1 C41 105.9(2)
C1 B1 C41 116.3(3)
C51 B1 C41 104.2(2)
C2 C1 B2 112.4(2)
C2 C1 B1 109.6(2)
B2 C1 B1 108.6(2)
C2 C1 H1 108.7
B2 C1 H1 108.7
B1 C1 H1 108.7
C5 O1 B1 121.2(2)
C21 P1 C29 111.57(15)
C21 P1 C25 112.95(15)
C29 P1 C25 113.55(16)
C21 P1 C5 108.34(15)
C29 P1 C5 106.90(14)
C25 P1 C5 102.85(14)
C1 B2 O2 104.5(2)
C1 B2 C61 119.9(3)
O2 B2 C61 102.6(2)
C1 B2 C71 115.5(3)
O2 B2 C71 108.8(2)
C61 B2 C71 104.5(2)
C3 C2 C1 115.5(3)
C3 C2 H2A 108.4
C1 C2 H2A 108.4
C3 C2 H2B 108.4
C1 C2 H2B 108.4
H2A C2 H2B 107.5
C5 O2 B2 122.8(2)
C4 C3 C2 112.4(3)
C4 C3 H3A 109.1
C2 C3 H3A 109.1
C4 C3 H3B 109.1
C2 C3 H3B 109.1
H3A C3 H3B 107.9
C11 C4 C3 113.0(3)
C11 C4 H4A 109.0
C3 C4 H4A 109.0
C11 C4 H4B 109.0
C3 C4 H4B 109.0
H4A C4 H4B 107.8
O2 C5 O1 127.7(3)
O2 C5 P1 114.3(2)
O1 C5 P1 117.9(2)
C12 C11 C16 118.1(3)
C12 C11 C4 122.0(3)
C16 C11 C4 119.9(3)
C11 C12 C13 121.2(3)
C11 C12 H12 119.4
C13 C12 H12 119.4
C14 C13 C12 120.1(4)
C14 C13 H13 119.9
C12 C13 H13 119.9
C13 C14 C15 119.5(4)
C13 C14 H14 120.2
C15 C14 H14 120.2
C14 C15 C16 120.3(4)
C14 C15 H15 119.9
C16 C15 H15 119.9
C15 C16 C11 120.8(4)
C15 C16 H16 119.6
C11 C16 H16 119.6
C22 C21 C24 107.8(3)
C22 C21 C23 108.5(3)
C24 C21 C23 108.2(3)
C22 C21 P1 110.4(2)
C24 C21 P1 110.7(2)
C23 C21 P1 111.1(2)
C21 C22 H22A 109.5
C21 C22 H22B 109.5
H22A C22 H22B 109.5
C21 C22 H22C 109.5
H22A C22 H22C 109.5
H22B C22 H22C 109.5
C21 C23 H23A 109.5
C21 C23 H23B 109.5
H23A C23 H23B 109.5
C21 C23 H23C 109.5
H23A C23 H23C 109.5
H23B C23 H23C 109.5
C21 C24 H24A 109.5
C21 C24 H24B 109.5
H24A C24 H24B 109.5
C21 C24 H24C 109.5
H24A C24 H24C 109.5
H24B C24 H24C 109.5
C26 C25 C27 107.4(3)
C26 C25 C28 107.7(3)
C27 C25 C28 109.4(3)
C26 C25 P1 109.7(2)
C27 C25 P1 112.3(2)
C28 C25 P1 110.1(2)
C25 C26 H26A 109.5
C25 C26 H26B 109.5
H26A C26 H26B 109.5
C25 C26 H26C 109.5
H26A C26 H26C 109.5
H26B C26 H26C 109.5
C25 C27 H27A 109.5
C25 C27 H27B 109.5
H27A C27 H27B 109.5
C25 C27 H27C 109.5
H27A C27 H27C 109.5
H27B C27 H27C 109.5
C25 C28 H28A 109.5
C25 C28 H28B 109.5
H28A C28 H28B 109.5
C25 C28 H28C 109.5
H28A C28 H28C 109.5
H28B C28 H28C 109.5
C30 C29 C32 110.3(3)
C30 C29 C31 105.7(3)
C32 C29 C31 108.2(3)
C30 C29 P1 109.9(2)
C32 C29 P1 109.1(2)
C31 C29 P1 113.7(2)
C29 C30 H30A 109.5
C29 C30 H30B 109.5
H30A C30 H30B 109.5
C29 C30 H30C 109.5
H30A C30 H30C 109.5
H30B C30 H30C 109.5
C29 C31 H31A 109.5
C29 C31 H31B 109.5
H31A C31 H31B 109.5
C29 C31 H31C 109.5
H31A C31 H31C 109.5
H31B C31 H31C 109.5
C29 C32 H32A 109.5
C29 C32 H32B 109.5
H32A C32 H32B 109.5
C29 C32 H32C 109.5
H32A C32 H32C 109.5
H32B C32 H32C 109.5
C46 C41 C42 112.6(3)
C46 C41 B1 126.1(3)
C42 C41 B1 120.6(3)
F42 C42 C43 114.5(3)
F42 C42 C41 120.4(3)
C43 C42 C41 125.1(3)
F43 C43 C44 119.8(3)
F43 C43 C42 120.9(3)
C44 C43 C42 119.3(3)
F44 C44 C45 121.1(3)
F44 C44 C43 120.3(3)
C45 C44 C43 118.6(3)
F45 C45 C44 120.1(3)
F45 C45 C46 119.5(3)
C44 C45 C46 120.4(3)
F46 C46 C45 114.7(3)
F46 C46 C41 121.3(3)
C45 C46 C41 124.0(3)
C56 C51 C52 113.4(3)
C56 C51 B1 121.9(3)
C52 C51 B1 124.4(3)
F52 C52 C53 114.2(3)
F52 C52 C51 121.4(3)
C53 C52 C51 124.3(3)
F53 C53 C54 120.7(3)
F53 C53 C52 120.1(3)
C54 C53 C52 119.2(3)
F54 C54 C53 120.4(3)
F54 C54 C55 120.3(3)
C53 C54 C55 119.4(3)
F55 C55 C56 120.1(3)
F55 C55 C54 120.3(3)
C56 C55 C54 119.5(3)
F56 C56 C55 115.3(3)
F56 C56 C51 120.5(3)
C55 C56 C51 124.2(3)
C66 C61 C62 112.9(3)
C66 C61 B2 120.7(3)
C62 C61 B2 126.1(3)
F62 C62 C63 115.3(3)
F62 C62 C61 120.5(3)
C63 C62 C61 124.2(3)
F63 C63 C64 120.1(3)
F63 C63 C62 120.4(3)
C64 C63 C62 119.4(3)
F64 C64 C65 120.8(3)
F64 C64 C63 120.0(3)
C65 C64 C63 119.2(3)
F65 C65 C64 120.3(3)
F65 C65 C66 120.3(3)
C64 C65 C66 119.4(3)
F66 C66 C65 116.0(3)
F66 C66 C61 119.3(3)
C65 C66 C61 124.7(3)
C72 C71 C76 114.2(3)
C72 C71 B2 129.0(3)
C76 C71 B2 116.9(3)
F72 C72 C73 114.7(3)
F72 C72 C71 121.4(3)
C73 C72 C71 123.9(3)
F73 C73 C72 120.4(3)
F73 C73 C74 120.4(3)
C72 C73 C74 119.2(3)
F74 C74 C75 120.7(3)
F74 C74 C73 119.8(3)
C75 C74 C73 119.4(3)
F75 C75 C74 120.5(3)
F75 C75 C76 120.1(3)
C74 C75 C76 119.4(3)
F76 C76 C75 115.7(3)
F76 C76 C71 120.5(3)
C75 C76 C71 123.7(3)
Cl1 C91 Cl2 113.3(5)
Cl1 C91 H91C 108.9
Cl2 C91 H91C 108.9
Cl1 C91 H91D 108.9
Cl2 C91 H91D 108.9
H91C C91 H91D 107.7
Cl2A C91A Cl1A 110.2(16)
Cl2A C91A H91A 109.6
Cl1A C91A H91A 109.6
Cl2A C91A H91B 109.6
Cl1A C91A H91B 109.6
H91A C91A H91B 108.1

loop_
_geom_bond_atom_site_label_1
_geom_bond_atom_site_label_2
_geom_bond_distance
B1 O1 1.628(4)
B1 C1 1.633(5)
B1 C51 1.641(4)
B1 C41 1.656(5)
C1 C2 1.553(4)
C1 B2 1.623(5)
C1 H1 1.0
O1 C5 1.265(4)
P1 C21 1.880(3)
P1 C29 1.885(3)
P1 C25 1.891(3)
P1 C5 1.900(3)
B2 O2 1.635(4)
B2 C61 1.641(5)
B2 C71 1.643(4)
C2 C3 1.550(4)
C2 H2A 0.99
C2 H2B 0.99
O2 C5 1.264(4)
C3 C4 1.534(4)
C3 H3A 0.99
C3 H3B 0.99
C4 C11 1.516(5)
C4 H4A 0.99
C4 H4B 0.99
C11 C12 1.383(5)
C11 C16 1.389(5)
C12 C13 1.394(5)
C12 H12 0.95
C13 C14 1.369(6)
C13 H13 0.95
C14 C15 1.385(6)
C14 H14 0.95
C15 C16 1.388(6)
C15 H15 0.95
C16 H16 0.95
C21 C22 1.532(5)
C21 C24 1.536(5)
C21 C23 1.559(5)
C22 H22A 0.98
C22 H22B 0.98
C22 H22C 0.98
C23 H23A 0.98
C23 H23B 0.98
C23 H23C 0.98
C24 H24A 0.98
C24 H24B 0.98
C24 H24C 0.98
C25 C26 1.539(5)
C25 C27 1.541(5)
C25 C28 1.549(5)
C26 H26A 0.98
C26 H26B 0.98
C26 H26C 0.98
C27 H27A 0.98
C27 H27B 0.98
C27 H27C 0.98
C28 H28A 0.98
C28 H28B 0.98
C28 H28C 0.98
C29 C30 1.536(5)
C29 C32 1.544(5)
C29 C31 1.553(5)
C30 H30A 0.98
C30 H30B 0.98
C30 H30C 0.98
C31 H31A 0.98
C31 H31B 0.98
C31 H31C 0.98
C32 H32A 0.98
C32 H32B 0.98
C32 H32C 0.98
C41 C46 1.389(5)
C41 C42 1.404(5)
C42 F42 1.368(4)
C42 C43 1.380(5)
C43 F43 1.355(4)
C43 C44 1.377(5)
C44 F44 1.339(4)
C44 C45 1.376(5)
C45 F45 1.355(4)
C45 C46 1.387(5)
C46 F46 1.354(4)
C51 C56 1.382(5)
C51 C52 1.399(5)
C52 F52 1.355(4)
C52 C53 1.385(5)
C53 F53 1.360(4)
C53 C54 1.361(5)
C54 F54 1.347(4)
C54 C55 1.386(5)
C55 F55 1.349(4)
C55 C56 1.379(5)
C56 F56 1.362(4)
C61 C66 1.394(5)
C61 C62 1.405(4)
C62 F62 1.353(4)
C62 C63 1.380(5)
C63 F63 1.356(4)
C63 C64 1.380(6)
C64 F64 1.343(4)
C64 C65 1.376(5)
C65 F65 1.352(4)
C65 C66 1.379(5)
C66 F66 1.367(4)
C71 C72 1.388(4)
C71 C76 1.389(5)
C72 F72 1.354(4)
C72 C73 1.379(5)
C73 F73 1.352(4)
C73 C74 1.380(5)
C74 F74 1.340(4)
C74 C75 1.375(5)
C75 F75 1.354(4)
C75 C76 1.380(5)
C76 F76 1.359(4)
C91 Cl1 1.722(7)
C91 Cl2 1.725(8)
C91 H91C 0.99
C91 H91D 0.99
C91A Cl2A 1.712(16)
C91A Cl1A 1.721(16)
C91A H91A 0.99
C91A H91B 0.99

loop_
_geom_torsion_atom_site_label_1
_geom_torsion_atom_site_label_2
_geom_torsion_atom_site_label_3
_geom_torsion_atom_site_label_4
_geom_torsion
O1 B1 C1 C2 -63.0(3)
C51 B1 C1 C2 179.5(3)
C41 B1 C1 C2 52.3(3)
O1 B1 C1 B2 60.2(3)
C51 B1 C1 B2 -57.3(4)
C41 B1 C1 B2 175.5(2)
C1 B1 O1 C5 -31.5(3)
C51 B1 O1 C5 95.7(3)
C41 B1 O1 C5 -154.1(3)
C2 C1 B2 O2 68.2(3)
B1 C1 B2 O2 -53.3(3)
C2 C1 B2 C61 -45.9(4)
B1 C1 B2 C61 -167.3(3)
C2 C1 B2 C71 -172.3(2)
B1 C1 B2 C71 66.3(3)
B2 C1 C2 C3 138.0(3)
B1 C1 C2 C3 -101.1(3)
C1 B2 O2 C5 15.9(3)
C61 B2 O2 C5 141.7(3)
C71 B2 O2 C5 -108.0(3)
C1 C2 C3 C4 175.8(3)
C2 C3 C4 C11 -69.6(4)
B2 O2 C5 O1 17.4(4)
B2 O2 C5 P1 -164.82(19)
B1 O1 C5 O2 -8.2(4)
B1 O1 C5 P1 174.06(19)
C3 C4 C11 C12 117.0(3)
C3 C4 C11 C16 -63.4(4)
C16 C11 C12 C13 0.3(5)
C4 C11 C12 C13 179.8(3)
C11 C12 C13 C14 0.5(5)
C12 C13 C14 C15 -1.1(6)
C13 C14 C15 C16 0.8(7)
C14 C15 C16 C11 -0.1(7)
C12 C11 C16 C15 -0.5(6)
C4 C11 C16 C15 180.0(4)
C29 P1 C21 C22 -171.1(2)
C25 P1 C21 C22 -41.8(3)
C5 P1 C21 C22 71.5(3)
C29 P1 C21 C24 -51.9(3)
C25 P1 C21 C24 77.5(3)
C5 P1 C21 C24 -169.3(2)
C29 P1 C21 C23 68.4(3)
C25 P1 C21 C23 -162.3(2)
C5 P1 C21 C23 -49.0(3)
C21 P1 C25 C26 71.8(3)
C29 P1 C25 C26 -159.9(2)
C5 P1 C25 C26 -44.8(3)
C21 P1 C25 C27 -47.6(3)
C29 P1 C25 C27 80.8(3)
C5 P1 C25 C27 -164.1(2)
C21 P1 C25 C28 -169.8(2)
C29 P1 C25 C28 -41.5(3)
C5 P1 C25 C28 73.6(2)
C21 P1 C29 C30 -40.9(3)
C25 P1 C29 C30 -169.9(2)
C5 P1 C29 C30 77.4(3)
C21 P1 C29 C32 80.0(3)
C25 P1 C29 C32 -49.0(3)
C5 P1 C29 C32 -161.7(2)
C21 P1 C29 C31 -159.1(3)
C25 P1 C29 C31 71.9(3)
C5 P1 C29 C31 -40.9(3)
O1 B1 C41 C46 -24.3(4)
C1 B1 C41 C46 -138.0(3)
C51 B1 C41 C46 87.2(4)
O1 B1 C41 C42 165.9(3)
C1 B1 C41 C42 52.2(4)
C51 B1 C41 C42 -82.6(3)
C46 C41 C42 F42 -177.4(3)
B1 C41 C42 F42 -6.3(4)
C46 C41 C42 C43 0.6(5)
B1 C41 C42 C43 171.6(3)
F42 C42 C43 F43 0.3(4)
C41 C42 C43 F43 -177.7(3)
F42 C42 C43 C44 179.6(3)
C41 C42 C43 C44 1.6(5)
F43 C43 C44 F44 0.8(5)
C42 C43 C44 F44 -178.5(3)
F43 C43 C44 C45 178.0(3)
C42 C43 C44 C45 -1.2(5)
F44 C44 C45 F45 -2.5(5)
C43 C44 C45 F45 -179.7(3)
F44 C44 C45 C46 176.1(3)
C43 C44 C45 C46 -1.2(5)
F45 C45 C46 F46 2.9(4)
C44 C45 C46 F46 -175.6(3)
F45 C45 C46 C41 -177.9(3)
C44 C45 C46 C41 3.6(5)
C42 C41 C46 F46 176.0(3)
B1 C41 C46 F46 5.5(5)
C42 C41 C46 C45 -3.1(5)
B1 C41 C46 C45 -173.6(3)
O1 B1 C51 C56 -160.3(3)
C1 B1 C51 C56 -44.3(4)
C41 B1 C51 C56 88.3(3)
O1 B1 C51 C52 27.3(4)
C1 B1 C51 C52 143.3(3)
C41 B1 C51 C52 -84.2(3)
C56 C51 C52 F52 -175.2(3)
B1 C51 C52 F52 -2.2(5)
C56 C51 C52 C53 3.0(5)
B1 C51 C52 C53 176.0(3)
F52 C52 C53 F53 -2.8(4)
C51 C52 C53 F53 178.9(3)
F52 C52 C53 C54 176.5(3)
C51 C52 C53 C54 -1.8(5)
F53 C53 C54 F54 0.0(5)
C52 C53 C54 F54 -179.3(3)
F53 C53 C54 C55 179.5(3)
C52 C53 C54 C55 0.1(5)
F54 C54 C55 F55 -0.3(5)
C53 C54 C55 F55 -179.8(3)
F54 C54 C55 C56 179.5(3)
C53 C54 C55 C56 0.0(5)
F55 C55 C56 F56 0.7(5)
C54 C55 C56 F56 -179.1(3)
F55 C55 C56 C51 -178.7(3)
C54 C55 C56 C51 1.5(5)
C52 C51 C56 F56 177.7(3)
B1 C51 C56 F56 4.5(5)
C52 C51 C56 C55 -2.8(5)
B1 C51 C56 C55 -176.0(3)
C1 B2 C61 C66 162.7(3)
O2 B2 C61 C66 47.7(3)
C71 B2 C61 C66 -65.9(3)
C1 B2 C61 C62 -23.9(5)
O2 B2 C61 C62 -139.0(3)
C71 B2 C61 C62 107.5(3)
C66 C61 C62 F62 175.1(3)
B2 C61 C62 F62 1.3(5)
C66 C61 C62 C63 -4.0(5)
B2 C61 C62 C63 -177.8(3)
F62 C62 C63 F63 0.5(5)
C61 C62 C63 F63 179.7(3)
F62 C62 C63 C64 -177.2(3)
C61 C62 C63 C64 2.0(5)
F63 C63 C64 F64 1.7(5)
C62 C63 C64 F64 179.4(3)
F63 C63 C64 C65 -177.1(3)
C62 C63 C64 C65 0.7(5)
F64 C64 C65 F65 -0.8(5)
C63 C64 C65 F65 177.9(3)
F64 C64 C65 C66 -179.6(3)
C63 C64 C65 C66 -0.9(5)
F65 C65 C66 F66 -0.9(5)
C64 C65 C66 F66 177.8(3)
F65 C65 C66 C61 179.7(3)
C64 C65 C66 C61 -1.6(5)
C62 C61 C66 F66 -175.6(3)
B2 C61 C66 F66 -1.4(4)
C62 C61 C66 C65 3.8(5)
B2 C61 C66 C65 178.0(3)
C1 B2 C71 C72 -113.0(4)
O2 B2 C71 C72 4.1(4)
C61 B2 C71 C72 113.1(3)
C1 B2 C71 C76 68.1(4)
O2 B2 C71 C76 -174.8(3)
C61 B2 C71 C76 -65.8(3)
C76 C71 C72 F72 178.3(3)
B2 C71 C72 F72 -0.6(5)
C76 C71 C72 C73 -3.9(5)
B2 C71 C72 C73 177.2(3)
F72 C72 C73 F73 -0.8(5)
C71 C72 C73 F73 -178.7(3)
F72 C72 C73 C74 179.6(3)
C71 C72 C73 C74 1.6(5)
F73 C73 C74 F74 0.6(5)
C72 C73 C74 F74 -179.8(3)
F73 C73 C74 C75 -179.4(3)
C72 C73 C74 C75 0.2(5)
F74 C74 C75 F75 -0.6(5)
C73 C74 C75 F75 179.4(3)
F74 C74 C75 C76 -179.5(3)
C73 C74 C75 C76 0.5(5)
F75 C75 C76 F76 1.4(5)
C74 C75 C76 F76 -179.7(3)
F75 C75 C76 C71 177.9(3)
C74 C75 C76 C71 -3.1(6)
C72 C71 C76 F76 -178.9(3)
B2 C71 C76 F76 0.1(4)
C72 C71 C76 C75 4.6(5)
B2 C71 C76 C75 -176.3(3)

loop_
_platon_squeeze_void_nr
_platon_squeeze_void_average_x
_platon_squeeze_void_average_y
_platon_squeeze_void_average_z
_platon_squeeze_void_volume
_platon_squeeze_void_count_electrons
1 0.000 0.500 0.500 314.3 84.6
2 0.500 0.000 0.000 314.3 84.8
